data_4020011
loop_
_publ_author_name
'Mingshi Dai'
'Xuqing Zhang'
'Seock-Kyu Khim'
'Arthur G. Schultz'

_journal_name_full 'Journal of Organic Chemistry'
_journal_page_first 384
_journal_page_last 387
_journal_paper_doi 10.1021/jo048408s
_journal_volume 70
_journal_year 2005
_chemical_formula_sum 'C10 H15 N O3'
_chemical_formula_weight 197.23
_space_group_IT_number 20
_symmetry_cell_setting orthorhombic
_symmetry_space_group_name_Hall 'C 2c 2'
_symmetry_space_group_name_H-M 'C 2 2 21'
_atom_sites_solution_hydrogens geom
_atom_sites_solution_primary direct
_atom_sites_solution_secondary difmap
_cell_angle_alpha 90.00
_cell_angle_beta 90.00
_cell_angle_gamma 90.00
_cell_formula_units_Z 8
_cell_length_a 10.6675(4)
_cell_length_b 11.0586(5)
_cell_length_c 16.5092(7)
_cell_measurement_reflns_used ?
_cell_measurement_temperature 198(2)
_cell_measurement_theta_max ?
_cell_measurement_theta_min ?
_cell_volume 1947.55(14)
_diffrn_ambient_temperature 198(2)
_diffrn_detector_area_resol_mean ?
_diffrn_measurement_device_type 'CCD area detector'
_diffrn_measurement_method 'phi and omega scans'
_diffrn_radiation_monochromator graphite
_diffrn_radiation_source 'Normal-focus sealed tube'
_diffrn_radiation_type MoK\a
_diffrn_radiation_wavelength 0.71073
_diffrn_reflns_av_R_equivalents 0.0189
_diffrn_reflns_av_sigmaI/netI 0.0178
_diffrn_reflns_limit_h_max 10
_diffrn_reflns_limit_h_min -14
_diffrn_reflns_limit_k_max 14
_diffrn_reflns_limit_k_min -14
_diffrn_reflns_limit_l_max 21
_diffrn_reflns_limit_l_min -22
_diffrn_reflns_number 7904
_diffrn_reflns_theta_max 28.27
_diffrn_reflns_theta_min 2.47
_diffrn_standards_decay_% ?
_diffrn_standards_interval_count ?
_diffrn_standards_interval_time ?
_diffrn_standards_number ?
_exptl_absorpt_coefficient_mu 0.099
_exptl_absorpt_correction_T_max 0.9623
_exptl_absorpt_correction_T_min 0.9465
_exptl_absorpt_correction_type SADABS
_exptl_absorpt_process_details ?
_exptl_crystal_colour Colorless
_exptl_crystal_density_diffrn 1.345
_exptl_crystal_density_meas 0
_exptl_crystal_density_method 'not measured'
_exptl_crystal_description Plate
_exptl_crystal_F_000 848
_exptl_crystal_size_max 0.56
_exptl_crystal_size_mid 0.40
_exptl_crystal_size_min 0.39
_refine_ls_abs_structure_details 'Flack H D (1983), Acta Cryst. A39, 876-881'
_refine_ls_abs_structure_Flack 0.3(7)
_refine_ls_extinction_coef ?
_refine_ls_extinction_method none
_refine_ls_goodness_of_fit_ref 1.034
_refine_ls_hydrogen_treatment mixed
_refine_ls_matrix_type full
_refine_ls_number_parameters 147
_refine_ls_number_reflns 2420
_refine_ls_number_restraints 0
_refine_ls_restrained_S_all 1.034
_refine_ls_R_factor_all 0.0312
_refine_ls_R_factor_gt 0.0303
_refine_ls_shift/su_max 0.001
_refine_ls_shift/su_mean 0.000
_refine_ls_structure_factor_coef Fsqd
_refine_ls_weighting_details 'calc w=1/[\s^2^(Fo^2^)+(0.0590P)^2^+0.2374P] where P=(Fo^2^+2Fc^2^)/3'
_refine_ls_weighting_scheme calc
_refine_ls_wR_factor_gt 0.0810
_refine_ls_wR_factor_ref 0.0822
_reflns_number_gt 2350
_reflns_number_total 2420
_reflns_threshold_expression >2sigma(I)
_cod_depositor_comments
;
The following automatic conversions were performed:
'_symmetry_cell_setting' value 'Orthorhombic' changed to 'orthorhombic'
according to '/home/saulius/struct/CIF-dictionaries/cif_core.dic'
dictionary named 'cif_core.dic' version 2.4.1 from 2010-06-29.

Automatic conversion script
Id: cif_fix_enum 1527 2010-12-29 10:47:43Z saulius 
;
_cod_original_sg_symbol_H-M C222(1)
_cod_database_code 4020011

loop_
_symmetry_equiv_pos_as_xyz
'x, y, z'
'-x, -y, z+1/2'
'-x, y, -z+1/2'
'x, -y, -z'
'x+1/2, y+1/2, z'
'-x+1/2, -y+1/2, z+1/2'
'-x+1/2, y+1/2, -z+1/2'
'x+1/2, -y+1/2, -z'

loop_
_atom_site_label
_atom_site_type_symbol
_atom_site_fract_x
_atom_site_fract_y
_atom_site_fract_z
_atom_site_U_iso_or_equiv
_atom_site_adp_type
_atom_site_occupancy
_atom_site_symmetry_multiplicity
_atom_site_calc_flag
_atom_site_refinement_flags
_atom_site_disorder_assembly
_atom_site_disorder_group
C1 C 0.76427(10) 0.35731(8) 0.70314(5) 0.02241(19) Uani 1 1 d . . .
H1 H 0.8308 0.3139 0.7344 0.033(4) Uiso 1 1 calc R . .
N2 N 0.64797(9) 0.28692(8) 0.70317(5) 0.02609(18) Uani 1 1 d . . .
H2A H 0.6197(16) 0.2675(13) 0.7491(10) 0.031(3) Uiso 1 1 d . . .
C3 C 0.57794(11) 0.25309(9) 0.63907(7) 0.0302(2) Uani 1 1 d . . .
O3 O 0.47544(8) 0.20347(8) 0.64885(6) 0.0414(2) Uani 1 1 d . . .
C4 C 0.62966(12) 0.27624(12) 0.55556(7) 0.0355(2) Uani 1 1 d . . .
H4A H 0.5896 0.3497 0.5331 0.057(5) Uiso 1 1 calc R . .
H4B H 0.6075 0.2074 0.5200 0.040(4) Uiso 1 1 calc R . .
C5 C 0.77056(11) 0.29295(10) 0.55460(6) 0.0296(2) Uani 1 1 d . . .
H5A H 0.8119 0.2147 0.5663 0.028(3) Uiso 1 1 calc R . .
H5B H 0.7974 0.3196 0.5001 0.039(4) Uiso 1 1 calc R . .
C6 C 0.81082(10) 0.38568(8) 0.61680(6) 0.0246(2) Uani 1 1 d . . .
O7 O 0.74612(7) 0.49932(6) 0.59629(4) 0.02819(17) Uani 1 1 d . . .
C8 C 0.70604(10) 0.55663(9) 0.66342(6) 0.0253(2) Uani 1 1 d . . .
O8 O 0.64926(9) 0.65024(7) 0.66009(5) 0.0352(2) Uani 1 1 d . . .
C9 C 0.74417(10) 0.48551(8) 0.73804(5) 0.02341(19) Uani 1 1 d . . .
H9 H 0.8281 0.5164 0.7554 0.028(3) Uiso 1 1 calc R . .
C10 C 0.95144(11) 0.40784(10) 0.61523(8) 0.0340(2) Uani 1 1 d . . .
H10A H 0.9759 0.4383 0.5618 0.034(4) Uiso 1 1 calc R . .
H10B H 0.9956 0.3319 0.6262 0.047(5) Uiso 1 1 calc R . .
H10C H 0.9735 0.4676 0.6567 0.054(5) Uiso 1 1 calc R . .
C11 C 0.65579(10) 0.49995(10) 0.80965(6) 0.0275(2) Uani 1 1 d . . .
H11A H 0.5760 0.4580 0.7975 0.032(3) Uiso 1 1 calc R . .
H11B H 0.6369 0.5869 0.8171 0.040(4) Uiso 1 1 calc R . .
C12 C 0.70969(13) 0.44949(11) 0.88839(7) 0.0362(2) Uani 1 1 d . . .
H12A H 0.7293 0.3635 0.8813 0.045(4) Uiso 1 1 calc R . .
H12B H 0.6481 0.4589 0.9320 0.049(4) Uiso 1 1 calc R . .
H12C H 0.7863 0.4936 0.9024 0.035(3) Uiso 1 1 calc R . .

loop_
_atom_site_aniso_label
_atom_site_aniso_U_11
_atom_site_aniso_U_22
_atom_site_aniso_U_33
_atom_site_aniso_U_23
_atom_site_aniso_U_13
_atom_site_aniso_U_12
C1 0.0305(5) 0.0178(4) 0.0188(4) 0.0008(3) -0.0003(3) 0.0014(3)
N2 0.0356(4) 0.0204(4) 0.0223(4) 0.0000(3) 0.0023(3) -0.0031(4)
C3 0.0374(5) 0.0205(4) 0.0325(5) -0.0075(4) 0.0003(4) 0.0002(4)
O3 0.0397(5) 0.0372(4) 0.0473(5) -0.0157(4) 0.0033(4) -0.0101(4)
C4 0.0464(6) 0.0347(5) 0.0253(5) -0.0074(4) -0.0048(5) -0.0015(5)
C5 0.0461(6) 0.0226(4) 0.0203(4) -0.0021(4) 0.0029(4) 0.0022(4)
C6 0.0354(5) 0.0175(4) 0.0209(4) 0.0013(3) 0.0016(4) 0.0028(3)
O7 0.0446(4) 0.0190(3) 0.0209(3) 0.0023(2) 0.0008(3) 0.0051(3)
C8 0.0344(5) 0.0181(4) 0.0235(4) 0.0000(3) -0.0017(4) -0.0005(4)
O8 0.0508(5) 0.0209(3) 0.0338(4) 0.0004(3) -0.0030(4) 0.0090(3)
C9 0.0315(4) 0.0182(4) 0.0205(4) -0.0012(3) -0.0026(3) 0.0001(4)
C10 0.0359(5) 0.0307(5) 0.0354(5) 0.0010(4) 0.0077(4) 0.0008(4)
C11 0.0358(5) 0.0253(5) 0.0213(4) -0.0054(4) 0.0000(4) 0.0015(4)
C12 0.0508(7) 0.0371(6) 0.0206(4) -0.0024(4) 0.0003(4) 0.0023(5)
